data_2013181
loop_
_publ_author_name
'Solomon, K. Anand'
'Rajan, S. S.'
'Geetha Gopalakrishnan'
'Kashinath, V.'
'Santhana Krishnan, V. P.'

_publ_section_title
;
 8-(2-Bromo-3-methoxy-3-methylbutyl)-7-methoxycoumarin
;
_journal_issue 1
_journal_name_full 'Acta Crystallographica Section C'
_journal_page_first o40
_journal_page_last o41
_journal_paper_doi 10.1107/S0108270102020838
_journal_volume 59
_journal_year 2003
_chemical_formula_moiety 'C16 H19 Br O4'
_chemical_formula_sum 'C16 H19 Br O4'
_chemical_formula_weight 355.21
_chemical_name_common 'bromo methoxy osthol'
_chemical_name_systematic
;
8-(2-Bromo-3-methoxy-3-methylbutyl)-7-methoxycoumarin
;
_space_group_IT_number 2
_symmetry_cell_setting triclinic
_symmetry_space_group_name_Hall '-P 1'
_symmetry_space_group_name_H-M 'P -1'
_atom_sites_solution_hydrogens geom
_atom_sites_solution_primary direct
_atom_sites_solution_secondary difmap
_audit_creation_method SHELXL97
_cell_angle_alpha 75.91(2)
_cell_angle_beta 80.81(2)
_cell_angle_gamma 68.00(3)
_cell_formula_units_Z 4
_cell_length_a 10.280(2)
_cell_length_b 10.497(4)
_cell_length_c 16.175(4)
_cell_measurement_reflns_used 25
_cell_measurement_temperature 293(2)
_cell_measurement_theta_max 30
_cell_measurement_theta_min 15
_cell_volume 1565.1(8)
_computing_cell_refinement 'CAD-4 EXPRESS'
_computing_data_collection 'CAD-4 EXPRESS (Enraf-Nonius, 1994)'
_computing_data_reduction 'XCAD4 (Harms & Wocadlo, 1995)'
_computing_molecular_graphics 'ORTEPIII (Burnett & Johnson, 1996)'
_computing_publication_material 'SHELXL97 and PARST97 (Nardelli, 1995)'
_computing_structure_refinement 'SHELXL97 (Sheldrick, 1997)'
_computing_structure_solution 'SHELXS97 (Sheldrick, 1997)'
_diffrn_ambient_temperature 293(2)
_diffrn_measured_fraction_theta_full 0.986
_diffrn_measured_fraction_theta_max 0.986
_diffrn_measurement_device_type 'Enraf-Nonius CAD-4 EXPRESS'
_diffrn_measurement_method 'non-profiled \w/2\q scans'
_diffrn_radiation_monochromator graphite
_diffrn_radiation_source 'fine-focus sealed tube'
_diffrn_radiation_type CuK\a
_diffrn_radiation_wavelength 1.54180
_diffrn_reflns_av_R_equivalents 0.070
_diffrn_reflns_av_sigmaI/netI 0.026
_diffrn_reflns_limit_h_max 12
_diffrn_reflns_limit_h_min -11
_diffrn_reflns_limit_k_max 12
_diffrn_reflns_limit_k_min -12
_diffrn_reflns_limit_l_max 19
_diffrn_reflns_limit_l_min -19
_diffrn_reflns_number 6666
_diffrn_reflns_theta_full 72.73
_diffrn_reflns_theta_max 72.73
_diffrn_reflns_theta_min 2.82
_diffrn_standards_decay_% 5
_diffrn_standards_interval_time 120
_diffrn_standards_number 3
_exptl_absorpt_coefficient_mu 3.697
_exptl_absorpt_correction_T_max 0.709
_exptl_absorpt_correction_T_min 0.458
_exptl_absorpt_correction_type '\y scan'
_exptl_absorpt_process_details '(XRAYACS; Chandrasekaran, 1998)'
_exptl_crystal_colour colourless
_exptl_crystal_density_diffrn 1.508
_exptl_crystal_density_meas ?
_exptl_crystal_density_method 'not measured'
_exptl_crystal_description block
_exptl_crystal_F_000 728
_exptl_crystal_size_max 0.25
_exptl_crystal_size_mid 0.12
_exptl_crystal_size_min 0.10
_refine_diff_density_max 1.00
_refine_diff_density_min -1.41
_refine_ls_extinction_method none
_refine_ls_goodness_of_fit_ref 1.311
_refine_ls_hydrogen_treatment constr
_refine_ls_matrix_type full
_refine_ls_number_parameters 379
_refine_ls_number_reflns 6133
_refine_ls_number_restraints 0
_refine_ls_restrained_S_all 1.311
_refine_ls_R_factor_all 0.073
_refine_ls_R_factor_gt 0.060
_refine_ls_shift/su_max 0.003
_refine_ls_shift/su_mean 0.000
_refine_ls_structure_factor_coef Fsqd
_refine_ls_weighting_details 'w = 1/[\s^2^(Fo^2^)+(0.1P)^2^] where P=(Fo^2^+2Fc^2^)/3'
_refine_ls_weighting_scheme calc
_refine_ls_wR_factor_gt 0.164
_refine_ls_wR_factor_ref 0.173
_reflns_number_gt 4992
_reflns_number_total 6133
_reflns_threshold_expression I>2\s(I)
_cod_data_source_file na1573.cif
_cod_data_source_block I
_cod_depositor_comments
;
The following automatic conversions were performed:
'_symmetry_cell_setting' value 'Triclinic' changed to 'triclinic'
according to '/home/saulius/struct/CIF-dictionaries/cif_core.dic'
dictionary named 'cif_core.dic' version 2.4.1 from 2010-06-29.

Automatic conversion script
Id: cif_fix_enum 1527 2010-12-29 10:47:43Z saulius 

The following automatic conversions were performed:

'_symmetry_cell_setting' value 'Triclinic' changed to 'triclinic'
according to /home/saulius/struct/CIF-dictionaries/cif_core.dic
dictionary named 'cif_core.dic' version 2.4.1 from 2010-06-29.

Automatic conversion script
Id: cif_fix_values 1715 2011-07-08 13:25:40Z adriana 

The following automatic conversions were performed:

'_exptl_crystal_density_meas' value 'not measured' was changed to '?'
- the value is perceived as not measured.

Automatic conversion script
Id: cif_fix_values 3008 2015-01-20 13:52:24Z robertas 
;
_cod_original_sg_symbol_H-M P-1
_cod_database_code 2013181
_cod_database_fobs_code 2013181

loop_
_symmetry_equiv_pos_as_xyz
'x, y, z'
'-x, -y, -z'

loop_
_atom_site_label
_atom_site_fract_x
_atom_site_fract_y
_atom_site_fract_z
_atom_site_U_iso_or_equiv
_atom_site_adp_type
_atom_site_calc_flag
_atom_site_refinement_flags
_atom_site_occupancy
_atom_site_disorder_assembly
_atom_site_disorder_group
_atom_site_type_symbol
C2A 0.2753(5) 0.6502(5) -0.4263(3) 0.0688(11) Uani d . 1 . . C
C3A 0.3471(5) 0.6998(5) -0.5058(4) 0.0767(13) Uani d . 1 . . C
H2A 0.4449 0.6686 -0.5113 0.092 Uiso calc R 1 . . H
C4A 0.2748(5) 0.7895(6) -0.5714(3) 0.0747(12) Uani d . 1 . . C
H3A 0.3232 0.8196 -0.6213 0.090 Uiso calc R 1 . . H
C5A 0.0436(5) 0.9308(5) -0.6322(3) 0.0654(10) Uani d . 1 . . C
H4A 0.0873 0.9639 -0.6833 0.079 Uiso calc R 1 . . H
C6A -0.0982(5) 0.9715(5) -0.6229(3) 0.0657(10) Uani d . 1 . . C
H5A -0.1509 1.0323 -0.6676 0.079 Uiso calc R 1 . . H
C7A -0.1666(4) 0.9232(4) -0.5470(3) 0.0579(9) Uani d . 1 . . C
C8A -0.0893(4) 0.8294(4) -0.4782(2) 0.0509(8) Uani d . 1 . . C
C9A 0.0558(4) 0.7909(4) -0.4905(2) 0.0523(8) Uani d . 1 . . C
C10A 0.1263(4) 0.8387(4) -0.5655(3) 0.0592(9) Uani d . 1 . . C
C1'A -0.1586(4) 0.7713(4) -0.3963(2) 0.0525(8) Uani d . 1 . . C
H10A -0.2586 0.8256 -0.3943 0.063 Uiso calc R 1 . . H
H10B -0.1208 0.7831 -0.3486 0.063 Uiso calc R 1 . . H
C2'A -0.1388(4) 0.6160(4) -0.3853(2) 0.0506(8) Uani d . 1 . . C
H11A -0.0374 0.5635 -0.3888 0.061 Uiso calc R 1 . . H
C3'A -0.2024(4) 0.5494(4) -0.2998(2) 0.0532(8) Uani d . 1 . . C
C4'A -0.3611(5) 0.6191(5) -0.2851(3) 0.0718(12) Uani d . 1 . . C
H13A -0.3843 0.7180 -0.2899 0.108 Uiso calc R 1 . . H
H13B -0.3921 0.5795 -0.2290 0.108 Uiso calc R 1 . . H
H13C -0.4069 0.6039 -0.3272 0.108 Uiso calc R 1 . . H
C5'A -0.1629(6) 0.3920(5) -0.2925(3) 0.0749(12) Uani d . 1 . . C
H14A -0.0627 0.3496 -0.3021 0.112 Uiso calc R 1 . . H
H14B -0.2082 0.3759 -0.3345 0.112 Uiso calc R 1 . . H
H14C -0.1929 0.3513 -0.2364 0.112 Uiso calc R 1 . . H
C6'A -0.0081(5) 0.5118(6) -0.2185(3) 0.0812(14) Uani d . 1 . . C
H15A 0.0126 0.5402 -0.1715 0.122 Uiso calc R 1 . . H
H15B 0.0470 0.5372 -0.2691 0.122 Uiso calc R 1 . . H
H15C 0.0141 0.4121 -0.2057 0.122 Uiso calc R 1 . . H
C7'A -0.3937(6) 1.0623(5) -0.5976(3) 0.0811(14) Uani d . 1 . . C
H16A -0.4912 1.0803 -0.5788 0.122 Uiso calc R 1 . . H
H16B -0.3728 1.0268 -0.6494 0.122 Uiso calc R 1 . . H
H16C -0.3745 1.1477 -0.6080 0.122 Uiso calc R 1 . . H
O1A 0.1298(3) 0.7020(3) -0.42179(18) 0.0571(6) Uani d . 1 . . O
O2A 0.3289(4) 0.5704(4) -0.3626(3) 0.0889(10) Uani d . 1 . . O
O3A -0.3089(3) 0.9617(3) -0.5335(2) 0.0705(8) Uani d . 1 . . O
O4A -0.1503(3) 0.5785(3) -0.23183(17) 0.0615(7) Uani d . 1 . . O
Br1 -0.21609(5) 0.59293(5) -0.48282(3) 0.06760(12) Uani d . 1 . . Br
C2B 0.3097(4) -0.0344(5) 0.1486(2) 0.0556(9) Uani d . 1 . . C
C3B 0.2989(4) 0.0974(5) 0.1657(3) 0.0636(10) Uani d . 1 . . C
H2B 0.2893 0.1080 0.2220 0.076 Uiso calc R 1 . . H
C4B 0.3025(4) 0.2064(5) 0.1013(3) 0.0626(10) Uani d . 1 . . C
H3B 0.2956 0.2903 0.1145 0.075 Uiso calc R 1 . . H
C5B 0.3245(4) 0.3019(4) -0.0562(3) 0.0594(9) Uani d . 1 . . C
H4B 0.3212 0.3870 -0.0467 0.071 Uiso calc R 1 . . H
C6B 0.3367(4) 0.2843(4) -0.1376(3) 0.0593(9) Uani d . 1 . . C
H5B 0.3423 0.3562 -0.1832 0.071 Uiso calc R 1 . . H
C7B 0.3410(4) 0.1569(4) -0.1527(2) 0.0517(8) Uani d . 1 . . C
C8B 0.3327(3) 0.0468(3) -0.0844(2) 0.0450(7) Uani d . 1 . . C
C9B 0.3230(3) 0.0689(4) -0.0030(2) 0.0456(7) Uani d . 1 . . C
C10B 0.3166(4) 0.1957(4) 0.0143(3) 0.0511(8) Uani d . 1 . . C
C1'B 0.3362(4) -0.0915(4) -0.0991(2) 0.0464(7) Uani d . 1 . . C
H10C 0.4106 -0.1669 -0.0679 0.056 Uiso calc R 1 . . H
H10D 0.3594 -0.0935 -0.1594 0.056 Uiso calc R 1 . . H
C2'B 0.1984(3) -0.1190(3) -0.0718(2) 0.0453(7) Uani d . 1 . . C
H11B 0.1744 -0.1123 -0.0115 0.054 Uiso calc R 1 . . H
C3'B 0.2050(4) -0.2648(4) -0.0797(2) 0.0481(7) Uani d . 1 . . C
C4'B 0.2374(5) -0.2880(4) -0.1714(2) 0.0614(10) Uani d . 1 . . C
H13D 0.3230 -0.2718 -0.1949 0.092 Uiso calc R 1 . . H
H13E 0.1615 -0.2241 -0.2052 0.092 Uiso calc R 1 . . H
H13F 0.2480 -0.3827 -0.1719 0.092 Uiso calc R 1 . . H
C5'B 0.0690(4) -0.2902(5) -0.0412(3) 0.0653(10) Uani d . 1 . . C
H14D 0.0503 -0.2763 0.0166 0.098 Uiso calc R 1 . . H
H14E 0.0787 -0.3845 -0.0418 0.098 Uiso calc R 1 . . H
H14F -0.0076 -0.2256 -0.0742 0.098 Uiso calc R 1 . . H
C6'B 0.3216(5) -0.3863(5) 0.0529(3) 0.0717(12) Uani d . 1 . . C
H15D 0.4077 -0.4569 0.0729 0.107 Uiso calc R 1 . . H
H15E 0.2437 -0.4149 0.0793 0.107 Uiso calc R 1 . . H
H15F 0.3109 -0.2993 0.0675 0.107 Uiso calc R 1 . . H
C7'B 0.3620(6) 0.2408(5) -0.3044(3) 0.0818(14) Uani d . 1 . . C
H16D 0.3728 0.2079 -0.3564 0.123 Uiso calc R 1 . . H
H16E 0.4409 0.2670 -0.3014 0.123 Uiso calc R 1 . . H
H16F 0.2769 0.3207 -0.3034 0.123 Uiso calc R 1 . . H
O1B 0.3188(3) -0.0418(3) 0.06375(15) 0.0500(5) Uani d . 1 . . O
O2B 0.3103(3) -0.1396(4) 0.20143(18) 0.0711(8) Uani d . 1 . . O
O3B 0.3552(3) 0.1309(3) -0.23227(17) 0.0636(7) Uani d . 1 . . O
O4B 0.3251(3) -0.3681(3) -0.03703(17) 0.0556(6) Uani d . 1 . . O
Br2 0.04615(4) 0.03110(4) -0.13849(3) 0.06098(12) Uani d . 1 . . Br

loop_
_atom_site_aniso_label
_atom_site_aniso_U_11
_atom_site_aniso_U_22
_atom_site_aniso_U_33
_atom_site_aniso_U_12
_atom_site_aniso_U_13
_atom_site_aniso_U_23
C2A 0.060(2) 0.065(2) 0.086(3) -0.021(2) -0.016(2) -0.018(2)
C3A 0.054(2) 0.085(3) 0.097(4) -0.031(2) 0.004(2) -0.027(3)
C4A 0.070(3) 0.086(3) 0.077(3) -0.037(2) 0.010(2) -0.026(3)
C5A 0.084(3) 0.065(2) 0.050(2) -0.034(2) 0.002(2) -0.0097(18)
C6A 0.077(3) 0.061(2) 0.055(2) -0.021(2) -0.012(2) -0.0052(18)
C7A 0.063(2) 0.051(2) 0.055(2) -0.0147(17) -0.0043(17) -0.0106(16)
C8A 0.057(2) 0.0465(18) 0.0485(18) -0.0165(15) -0.0022(15) -0.0128(15)
C9A 0.061(2) 0.0461(18) 0.0526(19) -0.0192(16) -0.0022(16) -0.0150(15)
C10A 0.062(2) 0.060(2) 0.060(2) -0.0259(18) 0.0046(18) -0.0184(18)
C1'A 0.054(2) 0.0499(19) 0.0494(19) -0.0122(15) -0.0025(15) -0.0124(15)
C2'A 0.054(2) 0.0516(19) 0.0457(18) -0.0157(15) -0.0065(15) -0.0120(15)
C3'A 0.061(2) 0.054(2) 0.0475(19) -0.0225(17) -0.0085(16) -0.0089(15)
C4'A 0.058(2) 0.091(3) 0.058(2) -0.022(2) -0.0055(19) -0.006(2)
C5'A 0.105(4) 0.056(2) 0.068(3) -0.034(2) -0.011(2) -0.006(2)
C6'A 0.066(3) 0.115(4) 0.065(3) -0.032(3) -0.019(2) -0.013(3)
C7'A 0.074(3) 0.076(3) 0.083(3) -0.016(2) -0.031(3) 0.000(3)
O1A 0.0535(14) 0.0580(15) 0.0608(15) -0.0189(12) -0.0085(12) -0.0118(12)
O2A 0.070(2) 0.089(2) 0.103(3) -0.0258(18) -0.0284(19) 0.001(2)
O3A 0.0598(17) 0.0681(18) 0.0680(18) -0.0092(14) -0.0106(14) -0.0028(14)
O4A 0.0663(17) 0.0702(17) 0.0485(14) -0.0219(14) -0.0089(12) -0.0131(12)
Br1 0.0844(3) 0.0761(3) 0.0522(2) -0.0341(2) -0.0137(2) -0.0158(2)
C2B 0.0421(18) 0.075(3) 0.050(2) -0.0212(17) -0.0014(15) -0.0149(18)
C3B 0.056(2) 0.085(3) 0.056(2) -0.023(2) 0.0014(18) -0.032(2)
C4B 0.052(2) 0.068(2) 0.076(3) -0.0188(18) -0.0003(19) -0.036(2)
C5B 0.058(2) 0.0441(19) 0.078(3) -0.0168(16) -0.0053(19) -0.0189(18)
C6B 0.057(2) 0.0478(19) 0.070(2) -0.0180(16) -0.0064(18) -0.0061(17)
C7B 0.0464(18) 0.0520(19) 0.055(2) -0.0161(15) -0.0035(15) -0.0100(16)
C8B 0.0415(16) 0.0447(17) 0.0496(18) -0.0127(13) -0.0065(13) -0.0125(14)
C9B 0.0368(15) 0.0485(18) 0.0523(19) -0.0144(13) -0.0024(13) -0.0129(14)
C10B 0.0401(17) 0.0523(19) 0.064(2) -0.0134(14) -0.0045(15) -0.0220(16)
C1'B 0.0438(17) 0.0450(17) 0.0506(18) -0.0139(13) -0.0041(14) -0.0120(14)
C2'B 0.0445(17) 0.0461(17) 0.0447(17) -0.0136(14) -0.0055(13) -0.0101(14)
C3'B 0.0470(18) 0.0471(17) 0.0510(19) -0.0146(14) -0.0080(14) -0.0117(14)
C4'B 0.079(3) 0.058(2) 0.055(2) -0.026(2) -0.0041(19) -0.0215(17)
C5'B 0.060(2) 0.066(2) 0.079(3) -0.032(2) -0.005(2) -0.015(2)
C6'B 0.089(3) 0.060(2) 0.062(3) -0.022(2) -0.022(2) -0.0012(19)
C7'B 0.106(4) 0.074(3) 0.053(2) -0.030(3) -0.003(2) 0.004(2)
O1B 0.0534(14) 0.0533(13) 0.0462(13) -0.0212(11) -0.0040(10) -0.0110(10)
O2B 0.079(2) 0.089(2) 0.0495(15) -0.0385(17) -0.0022(14) -0.0096(14)
O3B 0.0820(19) 0.0616(16) 0.0474(14) -0.0285(14) -0.0056(13) -0.0054(12)
O4B 0.0573(15) 0.0468(13) 0.0605(15) -0.0147(11) -0.0108(12) -0.0080(11)
Br2 0.0505(2) 0.0572(2) 0.0689(3) -0.00566(17) -0.01745(18) -0.01409(19)

loop_
_atom_type_symbol
_atom_type_description
_atom_type_scat_dispersion_real
_atom_type_scat_dispersion_imag
_atom_type_scat_source
C C 0.0181 0.0091 'International Tables Vol C Tables 4.2.6.8 and 6.1.1.4'
H H 0.0000 0.0000 'International Tables Vol C Tables 4.2.6.8 and 6.1.1.4'
O O 0.0492 0.0322 'International Tables Vol C Tables 4.2.6.8 and 6.1.1.4'
Br Br -0.6763 1.2805 'International Tables Vol C Tables 4.2.6.8 and 6.1.1.4'

loop_
_geom_angle_atom_site_label_1
_geom_angle_atom_site_label_2
_geom_angle_atom_site_label_3
_geom_angle
_geom_angle_publ_flag
O2A C2A O1A 116.1(5) y
O2A C2A C3A 127.3(5) ?
O1A C2A C3A 116.5(4) ?
C4A C3A C2A 121.3(4) ?
C4A C3A H2A 119.3 ?
C2A C3A H2A 119.3 ?
C3A C4A C10A 120.9(4) ?
C3A C4A H3A 119.6 ?
C10A C4A H3A 119.6 ?
C6A C5A C10A 120.9(4) ?
C6A C5A H4A 119.5 ?
C10A C5A H4A 119.5 ?
C5A C6A C7A 120.7(4) ?
C5A C6A H5A 119.6 ?
C7A C6A H5A 119.6 ?
O3A C7A C6A 123.4(4) ?
O3A C7A C8A 115.7(3) ?
C6A C7A C8A 120.9(4) ?
C9A C8A C7A 116.4(3) ?
C9A C8A C1'A 121.0(3) y
C7A C8A C1'A 122.6(4) ?
O1A C9A C8A 115.7(3) ?
O1A C9A C10A 120.6(4) ?
C8A C9A C10A 123.7(4) ?
C9A C10A C5A 117.3(4) ?
C9A C10A C4A 118.6(4) ?
C5A C10A C4A 124.0(4) ?
C8A C1'A C2'A 114.1(3) ?
C8A C1'A H10A 108.7 ?
C2'A C1'A H10A 108.7 ?
C8A C1'A H10B 108.7 ?
C2'A C1'A H10B 108.7 ?
H10A C1'A H10B 107.6 ?
C1'A C2'A C3'A 116.0(3) ?
C1'A C2'A Br1 108.5(2) y
C3'A C2'A Br1 110.0(3) y
C1'A C2'A H11A 107.3 ?
C3'A C2'A H11A 107.3 ?
Br1 C2'A H11A 107.3 ?
O4A C3'A C4'A 102.7(3) ?
O4A C3'A C5'A 111.3(3) y
C4'A C3'A C5'A 110.5(4) ?
O4A C3'A C2'A 107.3(3) ?
C4'A C3'A C2'A 113.7(3) ?
C5'A C3'A C2'A 111.1(3) ?
C3'A C4'A H13A 109.5 ?
C3'A C4'A H13B 109.5 ?
H13A C4'A H13B 109.5 ?
C3'A C4'A H13C 109.5 ?
H13A C4'A H13C 109.5 ?
H13B C4'A H13C 109.5 ?
C3'A C5'A H14A 109.5 ?
C3'A C5'A H14B 109.5 ?
H14A C5'A H14B 109.5 ?
C3'A C5'A H14C 109.5 ?
H14A C5'A H14C 109.5 ?
H14B C5'A H14C 109.5 ?
O4A C6'A H15A 109.5 ?
O4A C6'A H15B 109.5 ?
H15A C6'A H15B 109.5 ?
O4A C6'A H15C 109.5 ?
H15A C6'A H15C 109.5 ?
H15B C6'A H15C 109.5 ?
O3A C7'A H16A 109.5 ?
O3A C7'A H16B 109.5 ?
H16A C7'A H16B 109.5 ?
O3A C7'A H16C 109.5 ?
H16A C7'A H16C 109.5 ?
H16B C7'A H16C 109.5 ?
C2A O1A C9A 121.9(3) ?
C7A O3A C7'A 118.9(4) y
C6'A O4A C3'A 118.0(3) y
O2B C2B O1B 116.9(4) y
O2B C2B C3B 126.6(4) ?
O1B C2B C3B 116.5(4) ?
C4B C3B C2B 121.3(4) ?
C4B C3B H2B 119.4 ?
C2B C3B H2B 119.4 ?
C3B C4B C10B 121.5(4) ?
C3B C4B H3B 119.2 ?
C10B C4B H3B 119.2 ?
C6B C5B C10B 122.0(3) ?
C6B C5B H4B 119.0 ?
C10B C5B H4B 119.0 ?
C5B C6B C7B 119.5(4) ?
C5B C6B H5B 120.2 ?
C7B C6B H5B 120.2 ?
O3B C7B C6B 122.8(3) ?
O3B C7B C8B 116.2(3) ?
C6B C7B C8B 120.9(4) ?
C9B C8B C7B 117.4(3) y
C9B C8B C1'B 120.7(3) ?
C7B C8B C1'B 121.9(3) ?
C8B C9B O1B 116.8(3) ?
C8B C9B C10B 123.1(3) ?
O1B C9B C10B 120.1(3) ?
C9B C10B C5B 117.1(3) ?
C9B C10B C4B 117.6(4) ?
C5B C10B C4B 125.3(4) ?
C8B C1'B C2'B 114.2(3) ?
C8B C1'B H10C 108.7 ?
C2'B C1'B H10C 108.7 ?
C8B C1'B H10D 108.7 ?
C2'B C1'B H10D 108.7 ?
H10C C1'B H10D 107.6 ?
C1'B C2'B C3'B 114.4(3) ?
C1'B C2'B Br2 109.2(2) y
C3'B C2'B Br2 110.3(2) y
C1'B C2'B H11B 107.6 ?
C3'B C2'B H11B 107.6 ?
Br2 C2'B H11B 107.6 ?
O4B C3'B C4'B 103.2(3) y
O4B C3'B C5'B 111.4(3) ?
C4'B C3'B C5'B 110.3(3) ?
O4B C3'B C2'B 107.7(3) ?
C4'B C3'B C2'B 113.2(3) ?
C5'B C3'B C2'B 110.9(3) ?
C3'B C4'B H13D 109.5 ?
C3'B C4'B H13E 109.5 ?
H13D C4'B H13E 109.5 ?
C3'B C4'B H13F 109.5 ?
H13D C4'B H13F 109.5 ?
H13E C4'B H13F 109.5 ?
C3'B C5'B H14D 109.5 ?
C3'B C5'B H14E 109.5 ?
H14D C5'B H14E 109.5 ?
C3'B C5'B H14F 109.5 ?
H14D C5'B H14F 109.5 ?
H14E C5'B H14F 109.5 ?
O4B C6'B H15D 109.5 ?
O4B C6'B H15E 109.5 ?
H15D C6'B H15E 109.5 ?
O4B C6'B H15F 109.5 ?
H15D C6'B H15F 109.5 ?
H15E C6'B H15F 109.5 ?
O3B C7'B H16D 109.5 ?
O3B C7'B H16E 109.5 ?
H16D C7'B H16E 109.5 ?
O3B C7'B H16F 109.5 ?
H16D C7'B H16F 109.5 ?
H16E C7'B H16F 109.5 ?
C2B O1B C9B 122.9(3) ?
C7B O3B C7'B 118.4(3) y
C6'B O4B C3'B 118.0(3) y

loop_
_geom_bond_atom_site_label_1
_geom_bond_atom_site_label_2
_geom_bond_site_symmetry_2
_geom_bond_distance
_geom_bond_publ_flag
C2A O2A . 1.217(6) y
C2A O1A . 1.383(5) y
C2A C3A . 1.459(7) ?
C3A C4A . 1.343(7) ?
C3A H2A . 0.9300 ?
C4A C10A . 1.412(6) ?
C4A H3A . 0.9300 ?
C5A C6A . 1.351(6) ?
C5A C10A . 1.412(6) ?
C4A H3A . 0.9300 ?
C6A C7A . 1.395(6) ?
C6A H5A . 0.9300 ?
C7A O3A . 1.360(5) y
C7A C8A . 1.414(5) ?
C8A C9A . 1.386(5) ?
C8A C1'A . 1.505(5) ?
C9A O1A . 1.384(5) ?
C9A C10A . 1.394(5) ?
C1'A C2'A . 1.535(5) ?
C1'A H10A . 0.9700 ?
C1'A H10B . 0.9700 ?
C2'A C3'A . 1.552(5) ?
C2'A Br1 . 1.977(4) y
C2'A H11A . 0.9800 ?
C3'A O4A . 1.437(4) ?
C3'A C4'A . 1.524(6) ?
C3'A C5'A . 1.526(5) ?
C4'A H13A . 0.9600 ?
C4'A H13B . 0.9600 ?
C4'A H13C . 0.9600 ?
C5'A H14A . 0.9600 ?
C5'A H14B . 0.9600 ?
C5'A H14C . 0.9600 ?
C6'A O4A . 1.390(5) y
C6'A H15A . 0.9600 ?
C6'A H15B . 0.9600 ?
C6'A H15C . 0.9600 ?
C7'A O3A . 1.420(5) y
C7'A H16A . 0.9600 ?
C7'A H16B . 0.9600 ?
C7'A H16C . 0.9600 ?
C2B O2B . 1.220(5) y
C2B O1B . 1.379(4) y
C2B C3B . 1.436(6) ?
C3B C4B . 1.354(6) ?
C3B H2B . 0.9300 ?
C4B C10B . 1.420(6) ?
C4B H3B . 0.9300 ?
C5B C6B . 1.354(6) ?
C5B C10B . 1.403(6) ?
C5B H4B . 0.9300 ?
C6B C7B . 1.401(5) ?
C6B H5B . 0.9300 ?
C7B O3B . 1.353(4) y
C7B C8B . 1.410(5) ?
C8B C9B . 1.373(5) ?
C8B C1'B . 1.515(4) ?
C9B O1B . 1.389(4) ?
C9B C10B . 1.402(5) ?
C1'B C2'B . 1.526(5) ?
C1'B H10C . 0.9700 ?
C1'B H10D . 0.9700 ?
C2'B C3'B . 1.543(5) ?
C2'B Br2 . 1.990(3) y
C2'B H11B . 0.9800 ?
C3'B O4B . 1.443(4) ?
C3'B C4'B . 1.525(5) ?
C3'B C5'B . 1.528(5) ?
C4'B H13D . 0.9600 ?
C4'B H13E . 0.9600 ?
C4'B H13F . 0.9600 ?
C5'B H14D . 0.9600 ?
C5'B H14E . 0.9600 ?
C5'B H14F . 0.9600 ?
C6'B O4B . 1.416(5) y
C6'B H15D . 0.9600 ?
C6'B H15E . 0.9600 ?
C6'B H15F . 0.9600 ?
C7'B O3B . 1.440(5) ?
C7'B H16D . 0.9600 ?
C7'B H16E . 0.9600 ?
C7'B H16F . 0.9600 ?

loop_
_geom_hbond_atom_site_label_D
_geom_hbond_atom_site_label_H
_geom_hbond_atom_site_label_A
_geom_hbond_site_symmetry_A
_geom_hbond_distance_DH
_geom_hbond_distance_HA
_geom_hbond_distance_DA
_geom_hbond_angle_DHA
C2'B H11B O1B . 0.98 2.46 3.078(4) 120
C1'B H10C O4B . 0.97 2.49 2.871(4) 102
C1'B H10D O3B . 0.97 2.35 2.809(4) 108
C2'A H11A O1A . 0.98 2.56 3.143(5) 118
C1'A H10B O4A . 0.97 2.57 2.916(5) 101
C4B H3B O4A 2_565 0.93 2.56 3.258(4) 132

loop_
_geom_torsion_atom_site_label_1
_geom_torsion_atom_site_label_2
_geom_torsion_atom_site_label_3
_geom_torsion_atom_site_label_4
_geom_torsion
_geom_torsion_publ_flag
O2A C2A C3A C4A -179.4(5) ?
O1A C2A C3A C4A -0.9(7) ?
C2A C3A C4A C10A -0.2(8) ?
C10A C5A C6A C7A -0.1(7) ?
C5A C6A C7A O3A 179.2(4) ?
C5A C6A C7A C8A -0.7(7) ?
O3A C7A C8A C9A -179.0(3) ?
C6A C7A C8A C9A 0.9(6) ?
O3A C7A C8A C1'A 2.0(6) ?
C6A C7A C8A C1'A -178.1(4) ?
C7A C8A C9A O1A 178.4(3) ?
C1'A C8A C9A O1A -2.7(5) ?
C7A C8A C9A C10A -0.4(6) ?
C1'A C8A C9A C10A 178.6(4) ?
O1A C9A C10A C5A -179.0(3) ?
C8A C9A C10A C5A -0.3(6) ?
O1A C9A C10A C4A 2.9(6) ?
C8A C9A C10A C4A -178.4(4) ?
C6A C5A C10A C9A 0.6(6) ?
C6A C5A C10A C4A 178.6(4) ?
C3A C4A C10A C9A -0.8(7) ?
C3A C4A C10A C5A -178.7(4) ?
C9A C8A C1'A C2'A -71.4(5) ?
C7A C8A C1'A C2'A 107.5(4) y
C8A C1'A C2'A C3'A 177.2(3) y
C8A C1'A C2'A Br1 -58.4(4) y
C1'A C2'A C3'A O4A -52.3(4) ?
Br1 C2'A C3'A O4A -175.9(2) ?
C1'A C2'A C3'A C4'A 60.5(5) ?
Br1 C2'A C3'A C4'A -63.0(4) ?
C1'A C2'A C3'A C5'A -174.1(3) ?
Br1 C2'A C3'A C5'A 62.3(4) ?
O2A C2A O1A C9A -178.3(4) ?
C3A C2A O1A C9A 3.0(6) ?
C8A C9A O1A C2A 177.1(3) ?
C10A C9A O1A C2A -4.1(5) ?
C6A C7A O3A C7'A -3.8(6) ?
C8A C7A O3A C7'A 176.1(4) y
C4'A C3'A O4A C6'A 170.8(4) y
C5'A C3'A O4A C6'A 52.6(5) ?
C2'A C3'A O4A C6'A -69.0(5) ?
O2B C2B C3B C4B 178.5(4) ?
O1B C2B C3B C4B -2.2(6) ?
C2B C3B C4B C10B 0.2(6) ?
C10B C5B C6B C7B 0.4(6) ?
C5B C6B C7B O3B -179.0(4) ?
C5B C6B C7B C8B 0.0(6) ?
O3B C7B C8B C9B 177.9(3) ?
C6B C7B C8B C9B -1.1(5) ?
O3B C7B C8B C1'B -1.4(5) ?
C6B C7B C8B C1'B 179.6(3) ?
C7B C8B C9B O1B -178.3(3) ?
C1'B C8B C9B O1B 1.0(5) ?
C7B C8B C9B C10B 2.0(5) ?
C1'B C8B C9B C10B -178.7(3) ?
C8B C9B C10B C5B -1.7(5) ?
O1B C9B C10B C5B 178.6(3) ?
C8B C9B C10B C4B 178.2(3) ?
O1B C9B C10B C4B -1.5(5) ?
C6B C5B C10B C9B 0.4(6) ?
C6B C5B C10B C4B -179.4(4) ?
C3B C4B C10B C9B 1.7(6) ?
C3B C4B C10B C5B -178.5(4) ?
C9B C8B C1'B C2'B 68.2(4) ?
C7B C8B C1'B C2'B -112.6(4) y
C8B C1'B C2'B C3'B -175.2(3) y
C8B C1'B C2'B Br2 60.6(3) y
C1'B C2'B C3'B O4B 51.1(4) ?
Br2 C2'B C3'B O4B 174.6(2) ?
C1'B C2'B C3'B C4'B -62.3(4) ?
Br2 C2'B C3'B C4'B 61.2(3) ?
C1'B C2'B C3'B C5'B 173.2(3) ?
Br2 C2'B C3'B C5'B -63.3(3) ?
O2B C2B O1B C9B -178.2(3) ?
C3B C2B O1B C9B 2.4(5) ?
C8B C9B O1B C2B 179.7(3) ?
C10B C9B O1B C2B -0.5(5) ?
C6B C7B O3B C7'B -1.9(6) ?
C8B C7B O3B C7'B 179.1(4) y
C4'B C3'B O4B C6'B -172.9(3) y
C5'B C3'B O4B C6'B -54.6(4) ?
C2'B C3'B O4B C6'B 67.2(4) ?

loop_
_cod_related_entry_id
_cod_related_entry_database
_cod_related_entry_code
1 ChemSpider 21107447
